data_7249488
loop_
_publ_author_name
'Wang, Fang-Fang'
'Wang, Yu-Jie'
'Qiu, Zhao-Feng'
'Zhang, Kai-Yang'
'Zhao, Yue'
'Sun, Wei-Yin'

_publ_section_title
;
 Copper(i) and cobalt(ii) frameworks with a tetraphenylethene--imidazole
 ligand for the electroreduction of CO2 to CH4
;
_journal_issue 45
_journal_name_full CrystEngComm
_journal_page_first 6465
_journal_page_last 6471
_journal_paper_doi 10.1039/D4CE00991F
_journal_volume 26
_journal_year 2024
_chemical_absolute_configuration ad
_chemical_formula_moiety 'C19 H14 Cu N4, Cl O4'
_chemical_formula_sum 'C19 H14 Cl Cu N4 O4'
_chemical_formula_weight 461.33
_space_group_crystal_system monoclinic
_space_group_IT_number 5
_space_group_name_Hall 'C 2y'
_space_group_name_H-M_alt 'C 1 2 1'
_atom_sites_solution_hydrogens geom
_atom_sites_solution_primary dual
_audit_creation_date 2024-09-27
_audit_creation_method
;
Olex2 1.5
(compiled 2024.02.16 svn.r378c4104 for OlexSys, GUI svn.r6928)
;
_audit_update_record
;
2024-09-29 deposited with the CCDC.	2024-10-23 downloaded from the CCDC.
;
_cell_angle_alpha 90
_cell_angle_beta 113.940(2)
_cell_angle_gamma 90
_cell_formula_units_Z 4
_cell_length_a 12.5135(5)
_cell_length_b 15.5149(5)
_cell_length_c 11.9063(5)
_cell_measurement_reflns_used 5737
_cell_measurement_temperature 193.00
_cell_measurement_theta_max 53.76
_cell_measurement_theta_min 4.18
_cell_volume 2112.70(14)
_computing_cell_refinement 'SAINT V8.40B (Bruker, 2019)'
_computing_data_collection 'APEX5 V2023.9-2 (Bruker, 2023)'
_computing_data_reduction 'SAINT V8.40B (Bruker, 2019)'
_computing_molecular_graphics 'Olex2 1.5 (Dolomanov et al., 2009)'
_computing_publication_material 'Olex2 1.5 (Dolomanov et al., 2009)'
_computing_structure_refinement 'SHELXL 2019/3 (Sheldrick, 2015)'
_computing_structure_solution 'SHELXT 2018/2 (Sheldrick, 2018)'
_diffrn_ambient_temperature 193.00
_diffrn_detector CPAD
_diffrn_detector_area_resol_mean 7.41
_diffrn_detector_type 'Bruker PHOTON II'
_diffrn_measured_fraction_theta_full 0.995
_diffrn_measured_fraction_theta_max 0.994
_diffrn_measurement_device 'four-circle diffractometer'
_diffrn_measurement_device_type 'Bruker D8 VENTURE MetalJet PHOTON II'
_diffrn_measurement_method '\w and \f shutterless scans'
_diffrn_measurement_specimen_support 'nylon loop'
_diffrn_radiation_monochromator 'Helios Multi-layer Optic'
_diffrn_radiation_probe x-ray
_diffrn_radiation_type GaK\a
_diffrn_radiation_wavelength 1.34139
_diffrn_reflns_av_R_equivalents 0.0394
_diffrn_reflns_av_unetI/netI 0.0424
_diffrn_reflns_Laue_measured_fraction_full 0.995
_diffrn_reflns_Laue_measured_fraction_max 0.994
_diffrn_reflns_limit_h_max 15
_diffrn_reflns_limit_h_min -15
_diffrn_reflns_limit_k_max 18
_diffrn_reflns_limit_k_min -18
_diffrn_reflns_limit_l_max 14
_diffrn_reflns_limit_l_min -13
_diffrn_reflns_number 12530
_diffrn_reflns_point_group_measured_fraction_full 0.972
_diffrn_reflns_point_group_measured_fraction_max 0.970
_diffrn_reflns_theta_full 53.594
_diffrn_reflns_theta_max 53.979
_diffrn_reflns_theta_min 4.178
_diffrn_source MetalJet
_diffrn_source_current 2.85
_diffrn_source_power 0.1986735
_diffrn_source_type 'Liquid Metal source'
_diffrn_source_voltage 69.71
_diffrn_standards_number 0
_exptl_absorpt_coefficient_mu 6.537
_exptl_absorpt_correction_T_max 0.7506
_exptl_absorpt_correction_T_min 0.6812
_exptl_absorpt_correction_type multi-scan
_exptl_absorpt_process_details
;
SADABS-2016/2 (Bruker,2016/2) was used for absorption correction.
wR2(int) was 0.1105 before and 0.0509 after correction.
The Ratio of minimum to maximum transmission is 0.9075.
The \l/2 correction factor is Not present.
;
_exptl_crystal_density_diffrn 1.450
_exptl_crystal_description block
_exptl_crystal_F_000 936
_exptl_crystal_size_max 0.12
_exptl_crystal_size_mid 0.1
_exptl_crystal_size_min 0.09
_refine_diff_density_max 0.470
_refine_diff_density_min -0.444
_refine_diff_density_rms 0.062
_refine_ls_abs_structure_details
;
 Refined as an inversion twin.
;
_refine_ls_abs_structure_Flack 0.482(9)
_refine_ls_extinction_method none
_refine_ls_goodness_of_fit_ref 1.078
_refine_ls_hydrogen_treatment constr
_refine_ls_matrix_type full
_refine_ls_number_parameters 310
_refine_ls_number_reflns 3765
_refine_ls_number_restraints 161
_refine_ls_restrained_S_all 1.130
_refine_ls_R_factor_all 0.0600
_refine_ls_R_factor_gt 0.0499
_refine_ls_shift/su_max 0.003
_refine_ls_shift/su_mean 0.000
_refine_ls_structure_factor_coef Fsqd
_refine_ls_weighting_details 'w=1/[\s^2^(Fo^2^)+(0.0733P)^2^+2.7305P] where P=(Fo^2^+2Fc^2^)/3'
_refine_ls_weighting_scheme calc
_refine_ls_wR_factor_gt 0.1275
_refine_ls_wR_factor_ref 0.1339
_reflns_Friedel_coverage 0.875
_reflns_Friedel_fraction_full 0.946
_reflns_Friedel_fraction_max 0.943
_reflns_number_gt 3241
_reflns_number_total 3765
_reflns_threshold_expression 'I > 2\s(I)'
_cod_data_source_file d4ce00991f2.cif
_cod_data_source_block Cu-MOF
_cod_depositor_comments
;
The following automatic conversions were performed:

data item '_diffrn_radiation_probe' value 'X-ray' was changed to
'x-ray' in accordance with the
/home/data/users/saulius/crontab/automatic-downloads/rss-feeds/RSC/lib/dictionaries/cif_core.dic
dictionary named 'cif_core.dic' version 2.4.2 last updated on
2011-04-26.

Automatic conversion script
Id: cif_fix_values 8170 2020-07-09 18:12:32Z antanas 

 Adding full bibliography for 7249488--7249489.cif.
;
_cod_original_cell_volume 2112.69(14)
_cod_database_code 7249488
_shelx_shelxl_version_number 2019/3
_shelx_space_group_comment
;
The symmetry employed for this shelxl refinement is uniquely defined
by the following loop, which should always be used as a source of
symmetry information in preference to the above space-group names.
They are only intended as comments.
;
_shelx_estimated_absorpt_t_max 0.591
_shelx_estimated_absorpt_t_min 0.508
_olex2_refinement_description
;
1. Twinned data refinement
 Scales: 0.518(9)
 0.482(9)
2. Fixed Uiso
 At 1.2 times of:
  All C(H) groups
3. Restrained distances
 Cl1A-O1A \\sim Cl1A-O2A \\sim Cl1A-O3A \\sim Cl1A-O4A
 with sigma of 0.02
4. Uiso/Uaniso restraints and constraints
Cl1B \\sim O1B \\sim O2B \\sim O3B \\sim O4B \\sim Cl1A \\sim O1A \\sim O2A
\\sim O3A \\sim O4A: within 2A with sigma of 0.01 and sigma for terminal atoms
of 0.02 within 2A
5. Same fragment restrains
{Cl1B, O1B, O2B, O3B, O4B} sigma for 1-2: 0.01, 1-3: 0.02
as in
{Cl1A, O1A, O2A, O3A, O4A}
6. Others
 Sof(Cl1B)=Sof(O1B)=Sof(O2B)=Sof(O3B)=Sof(O4B)=1-FVAR(1)
 Sof(Cl1A)=Sof(O1A)=Sof(O2A)=Sof(O3A)=Sof(O4A)=FVAR(1)
7.a Aromatic/amide H refined with riding coordinates:
 C1(H1), C2(H2), C3(H3), C5(H5), C6(H6), C8(H8), C9(H9), C13(H13), C14(H14),
 C16(H16), C17(H17), C18(H18), C19(H19), C20(H20)
;
_smtbx_masks_void_probe_radius 1.2
_smtbx_masks_void_truncation_radius 1.2
_olex2_submission_special_instructions 'No special instructions were received'
_site XU

loop_
_space_group_symop_operation_xyz
'x, y, z'
'-x, y, -z'
'x+1/2, y+1/2, z'
'-x+1/2, y+1/2, -z'

loop_
_atom_site_label
_atom_site_type_symbol
_atom_site_fract_x
_atom_site_fract_y
_atom_site_fract_z
_atom_site_U_iso_or_equiv
_atom_site_adp_type
_atom_site_occupancy
_atom_site_site_symmetry_order
_atom_site_calc_flag
_atom_site_refinement_flags_posn
_atom_site_refinement_flags_adp
_atom_site_refinement_flags_occupancy
_atom_site_disorder_assembly
_atom_site_disorder_group
Cu1 Cu -0.23716(7) 0.24789(9) -0.00882(9) 0.0473(3) Uani 1 1 d . . . . .
N1 N -0.0775(4) 0.2352(4) 0.0897(5) 0.0381(13) Uani 1 1 d . . . . .
N2 N 0.1025(4) 0.2707(4) 0.2110(5) 0.0328(13) Uani 1 1 d . . . . .
N3 N 1.1029(5) 0.7657(4) 0.8961(5) 0.0460(16) Uani 1 1 d . . . . .
N4 N 0.9195(4) 0.7450(4) 0.7745(4) 0.0356(11) Uani 1 1 d . . . . .
C1 C -0.0135(6) 0.1604(5) 0.1283(7) 0.0414(17) Uani 1 1 d . . . . .
H1 H -0.042550 0.103736 0.104382 0.050 Uiso 1 1 calc R U . . .
C2 C 0.0990(6) 0.1809(5) 0.2070(6) 0.0369(15) Uani 1 1 d . . . . .
H2 H 0.161134 0.142163 0.249483 0.044 Uiso 1 1 calc R U . . .
C3 C -0.0049(5) 0.2993(5) 0.1424(6) 0.0331(14) Uani 1 1 d . . . . .
H3 H -0.026485 0.358475 0.132691 0.040 Uiso 1 1 calc R U . . .
C4 C 0.2021(5) 0.3216(4) 0.2822(6) 0.0324(14) Uani 1 1 d . . . . .
C5 C 0.2327(5) 0.3919(4) 0.2291(6) 0.0347(14) Uani 1 1 d . . . . .
H5 H 0.187616 0.406053 0.145451 0.042 Uiso 1 1 calc R U . . .
C6 C 0.3291(5) 0.4409(4) 0.2986(6) 0.0349(14) Uani 1 1 d . . . . .
H6 H 0.350349 0.488886 0.262465 0.042 Uiso 1 1 calc R U . . .
C7 C 0.3956(5) 0.4205(4) 0.4222(5) 0.0304(14) Uani 1 1 d . . . . .
C8 C 0.3645(6) 0.3491(4) 0.4706(7) 0.0406(17) Uani 1 1 d . . . . .
H8 H 0.411335 0.332793 0.552963 0.049 Uiso 1 1 calc R U . . .
C9 C 0.2670(6) 0.3006(4) 0.4030(6) 0.0366(15) Uani 1 1 d . . . . .
H9 H 0.245120 0.253226 0.439630 0.044 Uiso 1 1 calc R U . . .
C10 C 0.500000 0.4732(6) 0.500000 0.032(2) Uani 1 2 d S T P . .
C11 C 0.500000 0.5606(6) 0.500000 0.032(2) Uani 1 2 d S T P . .
C12 C 0.6085(5) 0.6116(4) 0.5640(5) 0.0265(13) Uani 1 1 d . . . . .
C13 C 0.6077(5) 0.6837(4) 0.6342(6) 0.0315(14) Uani 1 1 d . . . . .
H13 H 0.535547 0.702749 0.634132 0.038 Uiso 1 1 calc R U . . .
C14 C 0.7088(5) 0.7279(4) 0.7037(6) 0.0341(14) Uani 1 1 d . . . . .
H14 H 0.706964 0.775255 0.753453 0.041 Uiso 1 1 calc R U . . .
C15 C 0.8133(5) 0.7018(4) 0.6994(6) 0.0317(15) Uani 1 1 d . . . . .
C16 C 0.8160(5) 0.6353(4) 0.6242(6) 0.0333(14) Uani 1 1 d . . . . .
H16 H 0.887376 0.620188 0.619017 0.040 Uiso 1 1 calc R U . . .
C17 C 0.7135(5) 0.5900(4) 0.5555(6) 0.0330(14) Uani 1 1 d . . . . .
H17 H 0.715272 0.544423 0.502886 0.040 Uiso 1 1 calc R U . . .
C18 C 0.9312(6) 0.8315(5) 0.8060(7) 0.0420(17) Uani 1 1 d . . . . .
H18 H 0.871482 0.874039 0.780837 0.050 Uiso 1 1 calc R U . . .
C19 C 1.0438(7) 0.8426(6) 0.8791(8) 0.051(2) Uani 1 1 d . . . . .
H19 H 1.078344 0.896007 0.914450 0.062 Uiso 1 1 calc R U . . .
C20 C 1.0247(6) 0.7084(5) 0.8305(7) 0.0435(18) Uani 1 1 d . . . . .
H20 H 1.040815 0.649245 0.823843 0.052 Uiso 1 1 calc R U . . .
Cl1A Cl -0.1971(4) 0.4993(3) 0.1219(6) 0.0680(13) Uani 0.712(10) 1 d D U P A 1
O1A O -0.0761(8) 0.5036(8) 0.1542(15) 0.136(5) Uani 0.712(10) 1 d D U P A 1
O2A O -0.2436(16) 0.5563(10) 0.0271(16) 0.130(6) Uani 0.712(10) 1 d D U P A 1
O3A O -0.2278(11) 0.4131(5) 0.0963(12) 0.077(4) Uani 0.712(10) 1 d D U P A 1
O4A O -0.2143(15) 0.5237(10) 0.2281(13) 0.147(6) Uani 0.712(10) 1 d D U P A 1
Cl1B Cl -0.2384(13) 0.5050(10) 0.1079(16) 0.093(4) Uani 0.288(10) 1 d D U P A 2
O1B O -0.3585(16) 0.5098(16) 0.094(3) 0.102(8) Uani 0.288(10) 1 d D U P A 2
O2B O -0.265(3) 0.5221(16) -0.013(2) 0.088(8) Uani 0.288(10) 1 d D U P A 2
O3B O -0.209(3) 0.4216(13) 0.150(3) 0.094(8) Uani 0.288(10) 1 d D U P A 2
O4B O -0.185(2) 0.5685(15) 0.197(3) 0.092(6) Uani 0.288(10) 1 d D U P A 2

loop_
_atom_site_aniso_label
_atom_site_aniso_U_11
_atom_site_aniso_U_22
_atom_site_aniso_U_33
_atom_site_aniso_U_23
_atom_site_aniso_U_13
_atom_site_aniso_U_12
Cu1 0.0168(4) 0.0689(8) 0.0432(5) -0.0063(5) -0.0012(3) -0.0099(5)
N1 0.018(2) 0.050(4) 0.038(3) -0.009(3) 0.003(2) -0.004(3)
N2 0.017(2) 0.038(3) 0.035(3) -0.011(2) 0.003(2) -0.002(2)
N3 0.025(3) 0.058(4) 0.043(3) -0.005(3) 0.001(2) -0.015(3)
N4 0.019(2) 0.040(3) 0.039(3) -0.001(3) 0.0020(19) -0.003(3)
C1 0.039(4) 0.035(4) 0.046(4) -0.015(3) 0.014(3) -0.013(3)
C2 0.030(3) 0.036(4) 0.038(4) -0.005(3) 0.007(3) -0.004(3)
C3 0.016(3) 0.040(4) 0.035(3) -0.007(3) 0.001(2) -0.004(3)
C4 0.016(3) 0.035(4) 0.036(3) -0.002(3) 0.001(2) 0.001(2)
C5 0.022(3) 0.038(4) 0.031(3) -0.001(3) -0.003(2) 0.003(3)
C6 0.024(3) 0.033(3) 0.036(3) 0.006(3) -0.001(3) 0.005(3)
C7 0.021(3) 0.034(3) 0.024(3) -0.004(2) -0.004(2) -0.001(2)
C8 0.027(3) 0.037(4) 0.040(4) 0.007(3) -0.005(3) -0.004(3)
C9 0.031(3) 0.034(4) 0.032(3) 0.004(3) 0.000(3) -0.004(3)
C10 0.010(4) 0.036(5) 0.037(5) 0.000 -0.006(3) 0.000
C11 0.022(4) 0.035(5) 0.031(5) 0.000 0.001(4) 0.000
C12 0.017(3) 0.019(3) 0.031(3) 0.004(2) -0.003(2) 0.002(2)
C13 0.015(3) 0.037(4) 0.036(3) -0.002(3) 0.005(2) -0.001(2)
C14 0.017(3) 0.041(4) 0.033(3) -0.004(3) -0.001(2) 0.002(3)
C15 0.012(3) 0.038(4) 0.033(3) 0.002(3) -0.003(2) -0.003(2)
C16 0.015(3) 0.038(4) 0.042(4) 0.005(3) 0.006(3) 0.002(2)
C17 0.018(3) 0.033(3) 0.043(4) -0.003(3) 0.008(3) -0.001(2)
C18 0.031(4) 0.040(4) 0.044(4) -0.008(3) 0.003(3) -0.003(3)
C19 0.034(4) 0.062(5) 0.055(5) -0.019(4) 0.016(4) -0.012(4)
C20 0.019(3) 0.044(4) 0.053(4) -0.001(3) 0.000(3) -0.003(3)
Cl1A 0.035(2) 0.0291(16) 0.117(3) -0.0070(18) 0.007(2) 0.0056(15)
O1A 0.044(5) 0.042(5) 0.272(12) -0.006(8) 0.013(7) -0.001(4)
O2A 0.103(9) 0.076(10) 0.163(11) 0.032(8) 0.005(9) 0.018(8)
O3A 0.045(5) 0.045(5) 0.111(8) -0.027(5) 0.000(6) -0.011(4)
O4A 0.139(10) 0.092(9) 0.155(10) -0.038(8) 0.005(9) 0.039(8)
Cl1B 0.068(7) 0.051(5) 0.128(7) -0.024(5) 0.006(7) 0.001(6)
O1B 0.079(12) 0.055(11) 0.140(14) -0.001(12) 0.012(12) 0.020(11)
O2B 0.091(14) 0.032(12) 0.116(14) 0.005(11) 0.015(12) 0.012(11)
O3B 0.072(12) 0.048(11) 0.128(14) -0.006(11) 0.007(13) -0.020(10)
O4B 0.074(10) 0.050(11) 0.156(12) -0.016(10) 0.051(10) -0.014(9)

loop_
_atom_type_symbol
_atom_type_description
_atom_type_scat_dispersion_real
_atom_type_scat_dispersion_imag
_atom_type_scat_source
C C 0.0137 0.0067 'International Tables Vol C Tables 4.2.6.8 and 6.1.1.4'
H H 0.0000 0.0000 'International Tables Vol C Tables 4.2.6.8 and 6.1.1.4'
Cl Cl 0.3281 0.5435 'International Tables Vol C Tables 4.2.6.8 and 6.1.1.4'
Cu Cu -2.7974 3.6876 'International Tables Vol C Tables 4.2.6.8 and 6.1.1.4'
N N 0.0241 0.0134 'International Tables Vol C Tables 4.2.6.8 and 6.1.1.4'
O O 0.0389 0.0241 'International Tables Vol C Tables 4.2.6.8 and 6.1.1.4'

loop_
_geom_angle_atom_site_label_1
_geom_angle_atom_site_label_2
_geom_angle_atom_site_label_3
_geom_angle
_geom_angle_site_symmetry_1
_geom_angle_site_symmetry_3
_geom_angle_publ_flag
N1 Cu1 N3 177.2(3) . 3_344 ?
C1 N1 Cu1 128.7(5) . . ?
C3 N1 Cu1 124.9(5) . . ?
C3 N1 C1 106.3(5) . . ?
C2 N2 C4 125.5(6) . . ?
C3 N2 C2 107.6(6) . . ?
C3 N2 C4 126.8(6) . . ?
C19 N3 Cu1 126.5(5) . 3_656 ?
C20 N3 Cu1 127.7(6) . 3_656 ?
C20 N3 C19 105.8(6) . . ?
C18 N4 C15 126.3(6) . . ?
C20 N4 C15 126.0(7) . . ?
C20 N4 C18 107.6(6) . . ?
N1 C1 H1 125.4 . . ?
C2 C1 N1 109.2(6) . . ?
C2 C1 H1 125.4 . . ?
N2 C2 H2 127.4 . . ?
C1 C2 N2 105.3(6) . . ?
C1 C2 H2 127.4 . . ?
N1 C3 N2 111.6(6) . . ?
N1 C3 H3 124.2 . . ?
N2 C3 H3 124.2 . . ?
C5 C4 N2 120.0(6) . . ?
C9 C4 N2 119.6(6) . . ?
C9 C4 C5 120.5(6) . . ?
C4 C5 H5 120.2 . . ?
C6 C5 C4 119.6(6) . . ?
C6 C5 H5 120.2 . . ?
C5 C6 H6 119.8 . . ?
C5 C6 C7 120.4(6) . . ?
C7 C6 H6 119.8 . . ?
C6 C7 C10 121.5(6) . . ?
C8 C7 C6 118.3(6) . . ?
C8 C7 C10 120.2(5) . . ?
C7 C8 H8 119.1 . . ?
C7 C8 C9 121.9(6) . . ?
C9 C8 H8 119.1 . . ?
C4 C9 C8 119.3(6) . . ?
C4 C9 H9 120.4 . . ?
C8 C9 H9 120.4 . . ?
C7 C10 C7 113.9(7) . 2_656 ?
C11 C10 C7 123.0(4) . 2_656 ?
C11 C10 C7 123.0(4) . . ?
C10 C11 C12 122.2(4) . 2_656 ?
C10 C11 C12 122.2(4) . . ?
C12 C11 C12 115.6(7) 2_656 . ?
C13 C12 C11 120.4(5) . . ?
C13 C12 C17 118.0(5) . . ?
C17 C12 C11 121.6(5) . . ?
C12 C13 H13 119.0 . . ?
C14 C13 C12 121.9(6) . . ?
C14 C13 H13 119.0 . . ?
C13 C14 H14 120.7 . . ?
C13 C14 C15 118.7(6) . . ?
C15 C14 H14 120.7 . . ?
C14 C15 N4 119.3(6) . . ?
C16 C15 N4 119.7(6) . . ?
C16 C15 C14 121.0(6) . . ?
C15 C16 H16 120.0 . . ?
C15 C16 C17 120.0(6) . . ?
C17 C16 H16 120.0 . . ?
C12 C17 H17 120.0 . . ?
C16 C17 C12 120.1(6) . . ?
C16 C17 H17 120.0 . . ?
N4 C18 H18 127.2 . . ?
C19 C18 N4 105.6(7) . . ?
C19 C18 H18 127.2 . . ?
N3 C19 H19 124.9 . . ?
C18 C19 N3 110.3(7) . . ?
C18 C19 H19 124.9 . . ?
N3 C20 N4 110.7(7) . . ?
N3 C20 H20 124.7 . . ?
N4 C20 H20 124.7 . . ?
O1A Cl1A O4A 106.3(10) . . ?
O2A Cl1A O1A 104.3(11) . . ?
O2A Cl1A O3A 117.1(10) . . ?
O2A Cl1A O4A 113.4(11) . . ?
O3A Cl1A O1A 106.1(8) . . ?
O3A Cl1A O4A 108.8(10) . . ?
O2B Cl1B O1B 94.2(17) . . ?
O2B Cl1B O3B 118.4(18) . . ?
O2B Cl1B O4B 119.9(17) . . ?
O3B Cl1B O1B 101.6(18) . . ?
O3B Cl1B O4B 114.3(18) . . ?
O4B Cl1B O1B 101.8(15) . . ?

loop_
_geom_bond_atom_site_label_1
_geom_bond_atom_site_label_2
_geom_bond_distance
_geom_bond_site_symmetry_2
_geom_bond_publ_flag
Cu1 N1 1.872(5) . ?
Cu1 N3 1.877(6) 3_344 ?
N1 C1 1.379(10) . ?
N1 C3 1.322(9) . ?
N2 C2 1.393(9) . ?
N2 C3 1.335(8) . ?
N2 C4 1.428(8) . ?
N3 C19 1.375(11) . ?
N3 C20 1.318(9) . ?
N4 C15 1.433(7) . ?
N4 C18 1.385(10) . ?
N4 C20 1.337(8) . ?
C1 H1 0.9500 . ?
C1 C2 1.375(10) . ?
C2 H2 0.9500 . ?
C3 H3 0.9500 . ?
C4 C5 1.389(10) . ?
C4 C9 1.374(9) . ?
C5 H5 0.9500 . ?
C5 C6 1.382(9) . ?
C6 H6 0.9500 . ?
C6 C7 1.402(9) . ?
C7 C8 1.376(10) . ?
C7 C10 1.500(7) . ?
C8 H8 0.9500 . ?
C8 C9 1.380(9) . ?
C9 H9 0.9500 . ?
C10 C11 1.356(13) . ?
C11 C12 1.487(7) . ?
C11 C12 1.487(7) 2_656 ?
C12 C13 1.398(9) . ?
C12 C17 1.400(9) . ?
C13 H13 0.9500 . ?
C13 C14 1.380(8) . ?
C14 H14 0.9500 . ?
C14 C15 1.390(9) . ?
C15 C16 1.374(10) . ?
C16 H16 0.9500 . ?
C16 C17 1.399(9) . ?
C17 H17 0.9500 . ?
C18 H18 0.9500 . ?
C18 C19 1.333(10) . ?
C19 H19 0.9500 . ?
C20 H20 0.9500 . ?
Cl1A O1A 1.404(9) . ?
Cl1A O2A 1.364(11) . ?
Cl1A O3A 1.391(9) . ?
Cl1A O4A 1.419(13) . ?
Cl1B O1B 1.448(15) . ?
Cl1B O2B 1.369(15) . ?
Cl1B O3B 1.381(14) . ?
Cl1B O4B 1.403(16) . ?

loop_
_geom_torsion_atom_site_label_1
_geom_torsion_atom_site_label_2
_geom_torsion_atom_site_label_3
_geom_torsion_atom_site_label_4
_geom_torsion
_geom_torsion_site_symmetry_1
_geom_torsion_site_symmetry_2
_geom_torsion_site_symmetry_3
_geom_torsion_site_symmetry_4
_geom_torsion_publ_flag
Cu1 N1 C1 C2 -175.4(5) . . . . ?
Cu1 N1 C3 N2 177.5(4) . . . . ?
Cu1 N3 C19 C18 179.9(5) 3_656 . . . ?
Cu1 N3 C20 N4 -179.6(5) 3_656 . . . ?
N1 C1 C2 N2 -2.3(8) . . . . ?
N2 C4 C5 C6 179.9(6) . . . . ?
N2 C4 C9 C8 178.8(6) . . . . ?
N4 C15 C16 C17 176.8(6) . . . . ?
N4 C18 C19 N3 -1.0(9) . . . . ?
C1 N1 C3 N2 1.1(7) . . . . ?
C2 N2 C3 N1 -2.5(8) . . . . ?
C2 N2 C4 C5 133.9(7) . . . . ?
C2 N2 C4 C9 -46.1(10) . . . . ?
C3 N1 C1 C2 0.9(7) . . . . ?
C3 N2 C2 C1 2.9(9) . . . . ?
C3 N2 C4 C5 -50.3(10) . . . . ?
C3 N2 C4 C9 129.8(7) . . . . ?
C4 N2 C2 C1 179.4(6) . . . . ?
C4 N2 C3 N1 -179.0(6) . . . . ?
C4 C5 C6 C7 -0.2(10) . . . . ?
C5 C4 C9 C8 -1.2(10) . . . . ?
C5 C6 C7 C8 1.9(10) . . . . ?
C5 C6 C7 C10 -179.4(6) . . . . ?
C6 C7 C8 C9 -3.3(11) . . . . ?
C6 C7 C10 C7 -135.7(7) . . . 2_656 ?
C6 C7 C10 C11 44.3(7) . . . . ?
C7 C8 C9 C4 3.0(11) . . . . ?
C7 C10 C11 C12 8.7(4) . . . 2_656 ?
C7 C10 C11 C12 8.7(4) 2_656 . . . ?
C7 C10 C11 C12 -171.3(4) . . . . ?
C7 C10 C11 C12 -171.3(4) 2_656 . . 2_656 ?
C8 C7 C10 C7 43.0(5) . . . 2_656 ?
C8 C7 C10 C11 -137.0(5) . . . . ?
C9 C4 C5 C6 -0.1(10) . . . . ?
C10 C7 C8 C9 178.0(6) . . . . ?
C10 C11 C12 C13 -136.5(4) . . . . ?
C10 C11 C12 C17 43.9(6) . . . . ?
C11 C12 C13 C14 174.0(6) . . . . ?
C11 C12 C17 C16 -175.1(6) . . . . ?
C12 C11 C12 C13 43.5(4) 2_656 . . . ?
C12 C11 C12 C17 -136.1(6) 2_656 . . . ?
C12 C13 C14 C15 2.6(10) . . . . ?
C13 C12 C17 C16 5.3(9) . . . . ?
C13 C14 C15 N4 -177.7(6) . . . . ?
C13 C14 C15 C16 2.4(10) . . . . ?
C14 C15 C16 C17 -3.4(10) . . . . ?
C15 N4 C18 C19 178.2(6) . . . . ?
C15 N4 C20 N3 -177.6(6) . . . . ?
C15 C16 C17 C12 -0.6(10) . . . . ?
C17 C12 C13 C14 -6.4(9) . . . . ?
C18 N4 C15 C14 -33.6(10) . . . . ?
C18 N4 C15 C16 146.2(7) . . . . ?
C18 N4 C20 N3 0.2(9) . . . . ?
C19 N3 C20 N4 -0.8(9) . . . . ?
C20 N3 C19 C18 1.1(9) . . . . ?
C20 N4 C15 C14 143.7(7) . . . . ?
C20 N4 C15 C16 -36.4(10) . . . . ?
C20 N4 C18 C19 0.5(9) . . . . ?

loop_
_twin_individual_id
_twin_individual_mass_fraction_refined
1 0.518(9)
2 0.482(9)

loop_
_smtbx_masks_void_nr
_smtbx_masks_void_average_x
_smtbx_masks_void_average_y
_smtbx_masks_void_average_z
_smtbx_masks_void_volume
_smtbx_masks_void_count_electrons
_smtbx_masks_void_content
1 0.070 0.000 0.293 9.8 0.0 ?
2 -0.070 0.000 0.707 9.8 0.0 ?
3 0.000 0.476 0.500 123.8 23.6 ?
4 0.000 0.575 0.000 15.2 1.6 ?
5 0.500 0.976 0.500 123.8 23.6 ?
6 0.430 0.500 0.707 9.8 0.0 ?
7 0.500 0.075 0.000 15.2 1.6 ?
8 0.570 0.500 0.293 9.8 0.0 ?
